data_4001801
loop_
_publ_author_name
'Abakumov, Artem M.'
'Erni, Rolf'
'Tsirlin, Alexander A.'
'Rossell, Marta D.'
'Batuk, Dmitry'
'N\'enert, Gwilherm'
'Van Tendeloo, Gustaaf'

_publ_section_title
;
 Frustrated Octahedral Tilting Distortion in the Incommensurately
 Modulated Li3xNd2/3--xTiO3 Perovskites
;
_journal_issue 13
_journal_name_full 'Chemistry of Materials'
_journal_page_first 2670
_journal_page_last 2683
_journal_paper_doi 10.1021/cm4012052
_journal_volume 25
_journal_year 2013
_chemical_formula_sum 'Li0.15 Nd0.617 O3 Ti'
_chemical_formula_weight 185.9
_chemical_name_systematic ' ?'
_symmetry_cell_setting orthorhombic
_symmetry_space_group_name_H-M Pmmm(\a,1/2,0)000(1/2,\b,0)000
_cell_angle_alpha 90
_cell_angle_beta 90
_cell_angle_gamma 90
_cell_formula_units_Z 2
_cell_length_a 3.831048(5)
_cell_length_b 3.827977(4)
_cell_length_c 7.724355(8)
_cell_measurement_temperature 293
_cell_modulation_dimension 2
_cell_volume 113.2789(2)
_diffrn_ambient_temperature 293
_diffrn_radiation_probe x-ray
_diffrn_radiation_wavelength 0.3962
_exptl_absorpt_coefficient_mu 3.497
_exptl_crystal_density_diffrn 5.4488
_exptl_crystal_F_000 168
_pd_instr_location ' ?'
_pd_meas_2theta_range_inc 0.002
_pd_meas_2theta_range_max 45.000
_pd_meas_2theta_range_min 1.002
_pd_meas_number_of_points 22000
_pd_proc_2theta_range_inc 0.002
_pd_proc_2theta_range_max 45
_pd_proc_2theta_range_min 2.118
_pd_proc_ls_background_function '23 Legendre polynoms'
_pd_proc_ls_pref_orient_corr none
_pd_proc_ls_profile_function Pseudo-Voigt
_pd_proc_ls_prof_R_factor 0.0419
_pd_proc_ls_prof_wR_expected 0.0399
_pd_proc_ls_prof_wR_factor 0.0424
_refine_diff_density_max 4.91
_refine_diff_density_min -6.62
_refine_ls_goodness_of_fit_all 2.02
_refine_ls_number_constraints 0
_refine_ls_number_parameters 130
_refine_ls_number_restraints 3
_refine_ls_R_factor_all 0.0517
_refine_ls_R_factor_gt 0.0450
_refine_ls_shift/su_max 1.2845
_refine_ls_shift/su_mean 0.1180
_refine_ls_weighting_scheme sigma
_refine_ls_wR_factor_all 0.0235
_refine_ls_wR_factor_gt 0.0232
_cod_data_source_file cm4012052_si_002.cif
_cod_data_source_block I
_cod_depositor_comments
;
The following automatic conversions were performed:

'_diffrn_radiation_probe' value 'X-ray' changed to 'x-ray' according
to /home/saulius/struct/CIF-dictionaries/cif_core.dic dictionary
named 'cif_core.dic' version 2.4.2 from 2011-04-26.

Automatic conversion script
Id: cif_fix_values 1891 2012-01-12 08:04:46Z andrius 
;
_cod_original_formula_sum 'Li0.15 Nd0.617 O3 Ti1'
_cod_database_code 4001801

loop_
_space_group_symop_ssg_id
_space_group_symop_ssg_operation_algebraic
1 x1,x2,x3,x4,x5
2 -x1,-x2,x3,-x4,-x5
3 -x1,x2,-x3,x2-x4,-x1+x5
4 x1,-x2,-x3,-x2+x4,x1-x5
5 -x1,-x2,-x3,-x4,-x5
6 x1,x2,-x3,x4,x5
7 x1,-x2,x3,-x2+x4,x1-x5
8 -x1,x2,x3,x2-x4,-x1+x5

loop_
_atom_site_label
_atom_site_type_symbol
_atom_site_fract_x
_atom_site_fract_y
_atom_site_fract_z
_atom_site_adp_type
_atom_site_U_iso_or_equiv
_atom_site_symmetry_multiplicity
_atom_site_occupancy
_atom_site_calc_flag
Nd1 Nd 0 0 0 Uiso 0.00846(6) 1 1 d
Nd2 Nd 0 0 0.5 Uiso 0.0016(3) 1 0.2435 d
Li2 Li 0.855(5) 0 0.5 Uiso 0.0016(3) 2 0.15 d
Ti Ti 0.5 0.5 0.26324(5) Uiso 0.00550(9) 2 1 d
O1 O 0.5 0.5 0 Uiso 0.00369(11) 1 1 d
O2 O 0.5 0.5 0.5 Uiso 0.00369(11) 1 1 d
O3 O 0 0.5 0.24006(17) Uiso 0.00369(11) 2 1 d
O4 O 0.5 0 0.22727(15) Uiso 0.00369(11) 2 1 d

loop_
_atom_site_displace_Fourier_atom_site_label
_atom_site_displace_Fourier_axis
_atom_site_displace_Fourier_wave_vector_seq_id
_atom_site_displace_Fourier_param_cos
_atom_site_displace_Fourier_param_sin
Nd1 x 1 0 -0.0018(4)
Nd1 y 1 0 0
Nd1 z 1 0 0
Nd1 x 2 0 0
Nd1 y 2 0 0.0010(3)
Nd1 z 2 0 0
Nd1 x 3 0 0.0106(3)
Nd1 y 3 0 0.0141(2)
Nd1 z 3 0 0
Nd1 x 4 0 -0.0106(3)
Nd1 y 4 0 0.0141(2)
Nd1 z 4 0 0
Nd2 x 1 0 -0.010(2)
Nd2 y 1 0 0
Nd2 z 1 0 0
Nd2 x 2 0 0
Nd2 y 2 0 -0.0046(15)
Nd2 z 2 0 0
Nd2 x 3 0 -0.0031(10)
Nd2 y 3 0 -0.0073(9)
Nd2 z 3 0 0
Nd2 x 4 0 0.0031(10)
Nd2 y 4 0 -0.0073(9)
Nd2 z 4 0 0
Nd2 x 5 0 0.0397(11)
Nd2 y 5 0 0
Nd2 z 5 0 0
Nd2 x 6 0 0
Nd2 y 6 0 -0.0401(10)
Nd2 z 6 0 0
Li2 x 1 0 0
Li2 y 1 0 0
Li2 z 1 0 0
Li2 x 2 -0.033(8) 0.016(4)
Li2 y 2 -0.080(4) -0.163(8)
Li2 z 2 0 0
Li2 x 3 0 0
Li2 y 3 -0.024(8) 0
Li2 z 3 0 0
Li2 x 4 0 0
Li2 y 4 0.015(5) -0.019(6)
Li2 z 4 0 0
Ti x 1 0 0
Ti y 1 0 -0.0079(7)
Ti z 1 0 0
Ti x 2 0 -0.0059(6)
Ti y 2 0 0
Ti z 2 0 0
Ti x 3 0 0.0039(5)
Ti y 3 0 0
Ti z 3 0.0013(3) 0
Ti x 4 0 -0.0039(5)
Ti y 4 0 0
Ti z 4 0.0013(3) 0
O1 x 1 0 0
O1 y 1 0 -0.0783(7)
O1 z 1 0 0
O1 x 2 0 -0.0882(7)
O1 y 2 0 0
O1 z 2 0 0
O1 x 3 0 0.0114(8)
O1 y 3 0 0.0349(7)
O1 z 3 0 0
O1 x 4 0 -0.0114(8)
O1 y 4 0 0.0349(7)
O1 z 4 0 0
O1 x 5 0 -0.0263(11)
O1 y 5 0 0
O1 z 5 0 0
O1 x 6 0 0
O1 y 6 0 0.0074(13)
O1 z 6 0 0
O2 x 1 0 0
O2 y 1 0 0.1089(9)
O2 z 1 0 0
O2 x 2 0 0.0975(8)
O2 y 2 0 0
O2 z 2 0 0
O2 x 3 0 0.0107(10)
O2 y 3 0 -0.0248(11)
O2 z 3 0 0
O2 x 4 0 -0.0107(10)
O2 y 4 0 -0.0248(11)
O2 z 4 0 0
O2 x 5 0 0.0270(16)
O2 y 5 0 0
O2 z 5 0 0
O2 x 6 0 0
O2 y 6 0 -0.0151(18)
O2 z 6 0 0
O3 x 1 0 0
O3 y 1 0 0.0553(6)
O3 z 1 0 0
O3 x 2 0 0
O3 y 2 0 0.0337(7)
O3 z 2 0.0467(2) 0
O3 x 3 0 -0.0038(6)
O3 y 3 0 -0.0088(5)
O3 z 3 -0.0066(3) 0
O3 x 4 0 -0.0038(6)
O3 y 4 0 0.0088(5)
O3 z 4 0.0066(3) 0
O3 x 5 0 -0.0015(17)
O3 y 5 0 0
O3 z 5 -0.0104(5) 0
O3 x 6 0 0
O3 y 6 0 0.0419(7)
O3 z 6 -0.0003(4) 0
O4 x 1 0 -0.0450(7)
O4 y 1 0 0
O4 z 1 0.0424(2) 0
O4 x 2 0 -0.0505(7)
O4 y 2 0 0
O4 z 2 0 0
O4 x 3 0 -0.0201(5)
O4 y 3 0 -0.0035(7)
O4 z 3 0.0010(3) 0
O4 x 4 0 -0.0201(5)
O4 y 4 0 0.0035(7)
O4 z 4 -0.0010(3) 0
O4 x 5 0 -0.0329(9)
O4 y 5 0 0
O4 z 5 0.0076(3) 0
O4 x 6 0 0
O4 y 6 0 0.0053(16)
O4 z 6 -0.0052(6) 0

loop_
_atom_site_Fourier_wave_vector_seq_id
_jana_atom_site_fourier_wave_vector_q1_coeff
_jana_atom_site_fourier_wave_vector_q2_coeff
1 1 0
2 0 1
3 1 1
4 -1 1
5 2 0
6 0 2

loop_
_atom_type_symbol
_atom_type_scat_dispersion_real
_atom_type_scat_dispersion_imag
_atom_type_scat_source
Li -0.0003 0.0000 'International Tables Vol C tables 4.2.6.8 and 6.1.1.1'
Nd -1.0777 1.0890 'International Tables Vol C tables 4.2.6.8 and 6.1.1.1'
O 0.0015 0.0017 'International Tables Vol C tables 4.2.6.8 and 6.1.1.1'
Ti 0.1183 0.1448 'International Tables Vol C tables 4.2.6.8 and 6.1.1.1'

loop_
_cell_wave_vector_seq_id
_cell_wave_vector_x
_cell_wave_vector_y
_cell_wave_vector_z
1 0.451301 0.500000 0.000000
2 0.500000 0.419236 0.000000

loop_
_geom_bond_atom_site_label_1
_geom_bond_atom_site_label_2
_geom_bond_site_ssg_symmetry_2
_geom_bond_distance_av
_geom_bond_distance_min
_geom_bond_distance_max
Nd1 O1 . 2.718(6) 2.281(5) 3.189(5)
Nd1 O1 1_56555 2.726(7) 2.284(6) 3.190(5)
Nd1 O1 1_65555 2.727(7) 2.275(5) 3.190(4)
Nd1 O1 1_66555 2.736(7) 2.280(6) 3.193(4)
Nd1 O3 . 2.660(7) 2.286(5) 3.259(8)
Nd1 O3 1_56555 2.658(7) 2.297(5) 3.268(8)
Nd1 O3 3_65555 2.660(7) 2.286(5) 3.259(8)
Nd1 O3 3_66555 2.658(7) 2.297(5) 3.268(8)
Nd1 O4 . 2.631(7) 2.311(9) 3.133(8)
Nd1 O4 1_65555 2.620(7) 2.324(8) 3.142(8)
Nd1 O4 3_55555 2.631(7) 2.311(9) 3.133(8)
Nd1 O4 3_65555 2.620(7) 2.324(8) 3.142(8)
Nd2 O2 . 2.726(13) 2.094(12) 3.286(16)
Nd2 O2 1_56555 2.709(13) 2.098(13) 3.296(16)
Nd2 O2 1_65555 2.720(13) 2.081(15) 3.275(16)
Nd2 O2 1_66555 2.703(13) 2.087(15) 3.281(15)
Nd2 O3 . 2.762(9) 2.302(12) 3.164(11)
Nd2 O3 1_56555 2.775(9) 2.313(12) 3.167(10)
Nd2 O3 3_65655 2.762(9) 2.302(12) 3.164(11)
Nd2 O3 3_66655 2.775(9) 2.313(12) 3.167(10)
Nd2 O4 . 2.877(10) 2.301(12) 3.166(12)
Nd2 O4 1_65555 2.884(10) 2.304(13) 3.175(10)
Nd2 O4 3_55655 2.877(10) 2.301(12) 3.166(12)
Nd2 O4 3_65655 2.884(10) 2.304(13) 3.175(10)
Li2 O2 . 2.40(5) 1.77(4) 3.10(4)
Li2 O2 1_56555 2.42(5) 1.76(4) 3.09(6)
Li2 O2 1_65555 3.15(4) 2.61(4) 3.77(5)
Li2 O2 1_66555 3.16(4) 2.61(4) 3.77(5)
Li2 O3 . 2.81(4) 1.97(3) 3.78(6)
Li2 O3 1_56555 2.85(4) 1.97(4) 3.81(6)
Li2 O3 3_65655 2.81(4) 1.97(3) 3.78(6)
Li2 O3 3_66655 2.85(4) 1.97(4) 3.81(6)
Li2 O4 . 2.59(2) 1.891(16) 2.91(3)
Li2 O4 1_65555 3.30(3) 2.75(2) 3.52(2)
Li2 O4 3_55655 2.59(2) 1.891(16) 2.91(3)
Li2 O4 3_65655 3.30(3) 2.75(2) 3.52(2)
Ti O1 . 2.058(3) 2.012(5) 2.085(2)
Ti O2 . 1.877(4) 1.808(5) 1.922(4)
Ti O3 1_45555 1.952(7) 1.893(10) 2.041(7)
Ti O3 . 1.952(7) 1.893(10) 2.041(7)
Ti O4 1_54555 1.960(6) 1.861(7) 2.044(8)
Ti O4 . 1.960(6) 1.861(7) 2.044(8)
O1 O3 1_45555 2.713(8) 2.526(8) 2.920(8)
O1 O3 . 2.713(8) 2.526(8) 2.920(8)
O1 O3 3_55555 2.713(8) 2.526(8) 2.920(8)
O1 O3 3_65555 2.713(8) 2.526(8) 2.920(8)
O1 O4 1_54555 2.634(8) 2.348(8) 2.792(8)
O1 O4 . 2.634(8) 2.348(8) 2.792(8)
O1 O4 3_54555 2.634(8) 2.348(8) 2.792(8)
O1 O4 3_55555 2.634(8) 2.348(8) 2.792(8)
O2 O3 1_45555 2.814(9) 2.586(9) 2.964(9)
O2 O3 . 2.814(9) 2.586(9) 2.964(9)
O2 O3 3_55655 2.814(9) 2.586(9) 2.964(9)
O2 O3 3_65655 2.814(9) 2.586(9) 2.964(9)
O2 O4 1_54555 2.892(9) 2.774(9) 3.126(10)
O2 O4 . 2.892(9) 2.774(9) 3.126(10)
O2 O4 3_54655 2.892(9) 2.774(9) 3.126(10)
O2 O4 3_55655 2.892(9) 2.774(9) 3.126(10)
O3 O3 3_65555 3.723(10) 2.857(16) 4.605(11)
O3 O4 1_54555 2.746(9) 2.509(11) 3.063(9)
O3 O4 . 2.749(9) 2.509(11) 3.063(9)
O3 O4 1_64555 2.742(9) 2.520(11) 3.057(11)
O3 O4 1_65555 2.743(9) 2.520(11) 3.057(11)
O4 O4 3_55555 3.507(10) 2.902(17) 4.314(11)
